data_1575400
loop_
_publ_author_name
'Slavensky, Hannah H.'
'Parmar, Vijay S.'
'Leiszner, Sofie S.'
'Thiel, Andreas M.'
'Lassen, Helene'
'Calder, Stuart'
'Kibalin, Iurii'
'Iversen, Bo B.'

_publ_section_title
;
 Experimental determination of the magnetic anisotropy in five-coordinated
 Co(ii) field-induced single molecule magnets.
;
_journal_issue 36
_journal_name_full 'Chemical science'
_journal_page_first 16610
_journal_page_last 16624
_journal_paper_doi 10.1039/d5sc03103f
_journal_volume 16
_journal_year 2025
_chemical_formula_moiety 'C15 H10 Cl3 Co N3'
_chemical_formula_sum 'C15 H10 Cl3 Co N3'
_chemical_formula_weight 397.558
_chemical_name_systematic '[CoCl(Cl-tPy)]'
_space_group_crystal_system monoclinic
_space_group_IT_number 14
_space_group_name_Hall '-P 2ybc'
_space_group_name_H-M_alt 'P 1 21/c 1'
_audit_creation_date '11 Nov 2020 14:03:44'
_audit_creation_method 'WinGX-routine Sortav'
_audit_update_record
;
2025-05-14 deposited with the CCDC.	2025-08-12 downloaded from the CCDC.
;
_cell_angle_alpha 90
_cell_angle_beta 99.3520(10)
_cell_angle_gamma 90
_cell_formula_units_Z 4
_cell_length_a 9.8918(3)
_cell_length_b 8.8858(3)
_cell_length_c 17.4486(6)
_cell_measurement_reflns_used 31907
_cell_measurement_temperature 20
_cell_measurement_theta_max 20.2326
_cell_measurement_theta_min 4.28054
_cell_volume 1513.29(9)
_computing_molecular_graphics 'Volkov et al, (2006)'
_computing_publication_material 'Volkov et al, (2006)'
_computing_structure_refinement 'Volkov et al, (2006)'
_diffrn_ambient_temperature 20
_diffrn_measured_fraction_theta_full 1.000
_diffrn_measured_fraction_theta_max 0.999
_diffrn_measurement_device_type 'Bruker APEX-II CCD'
_diffrn_measurement_method '\f and \w scans'
_diffrn_radiation_type synchrotron
_diffrn_radiation_wavelength 0.2488
_diffrn_reflns_av_R_equivalents 0.0416
_diffrn_reflns_Laue_measured_fraction_full 1.000
_diffrn_reflns_Laue_measured_fraction_max 0.999
_diffrn_reflns_limit_h_max 27
_diffrn_reflns_limit_h_min -27
_diffrn_reflns_limit_k_max 24
_diffrn_reflns_limit_k_min -24
_diffrn_reflns_limit_l_max 48
_diffrn_reflns_limit_l_min -44
_diffrn_reflns_number 462393
_diffrn_reflns_point_group_measured_fraction_full 1.000
_diffrn_reflns_point_group_measured_fraction_max 0.999
_diffrn_reflns_theta_full 19.496
_diffrn_reflns_theta_max 20.226
_diffrn_reflns_theta_min 0.730
_diffrn_source synchrotron
_exptl_absorpt_coefficient_mu 0.106
_exptl_absorpt_correction_T_max 0.9733
_exptl_absorpt_correction_T_min 0.8466
_exptl_absorpt_correction_type multi-scan
_exptl_absorpt_process_details SADABS-2016/2
_exptl_crystal_colour green
_exptl_crystal_density_diffrn 1.745
_exptl_crystal_description block
_exptl_crystal_F_000 796
_exptl_crystal_preparation 'Magnetic properties'
_exptl_crystal_recrystallization_method 'Vapour deposition'
_exptl_crystal_size_max 0.300
_exptl_crystal_size_mid 0.230
_exptl_crystal_size_min 0.185
_refine_diff_density_max 0.42
_refine_diff_density_min -0.39
_refine_ls_extinction_coef 18.7
_refine_ls_extinction_expression
;
Becker, P.J. & Coppens, P. (1974) Acta Cryst., A30, 129-153.
;
_refine_ls_extinction_method 'Becker-Coppens type 1 Lorentzian isotropic'
_refine_ls_goodness_of_fit_ref 0.8733
_refine_ls_hydrogen_treatment constr
_refine_ls_matrix_type full
_refine_ls_number_parameters 906
_refine_ls_number_reflns 31907
_refine_ls_number_restraints 0
_refine_ls_R_factor_all 0.0114
_refine_ls_R_factor_gt 0.0093
_refine_ls_R_Fsqd_factor 0.0167
_refine_ls_shift/su_max 0
_refine_ls_structure_factor_coef Fsqd
_refine_ls_weighting_details
;
calc w2 = 1/[s^2^(Fo^2^)]
;
_refine_ls_weighting_scheme calc
_refine_ls_wR_factor_ref 0.0136
_reflns_number_gt 32319
_reflns_number_total 34027
_reflns_threshold_expression 'I > 3\s(I)'
_cod_data_source_file d5sc03103f2.cif
_cod_data_source_block COCL2L2
_cod_depositor_comments 'Adding full bibliography for 1575400--1575401.cif.'
_cod_database_code 1575400
_diffrn_reflns_number_extinctions 7920
_diffrn_reflns_number_rejects 316
_diffrn_reflns_rejects_percent 0.070
_diffrn_reflns_number_accepted 454157

loop_
_space_group_symop_id
_space_group_symop_operation_xyz
1 +X,+Y,+Z
2 -X,1/2+Y,1/2-Z
3 -X,-Y,-Z
4 +X,1/2-Y,1/2+Z

loop_
_atom_local_axes_atom_label
_atom_local_axes_atom0
_atom_local_axes_ax1
_atom_local_axes_atom1
_atom_local_axes_atom2
_atom_local_axes_ax2
CO(1A) CL(1A) Z CO(1A) N(1) X
CO(1B) CL(1A) Z CO(1B) N(1) X
CL(1A) CO(1A) Z CL(1A) N(2) Y
CL(1B) CO(1A) Z CL(1B) N(2) Y
CL(2A) CO(1A) Z CL(2A) H(1) Y
CL(2B) CO(1A) Z CL(2B) H(1) Y
CL(3A) C(8) Z CL(3A) C(9) Y
CL(3B) C(8) Z CL(3B) C(9) Y
N(1) CO(1A) Z N(1) C(5) Y
N(2) CO(1A) Z N(2) C(10) Y
N(3) CO(1A) Z N(3) C(11) Y
C(1) H(1) X C(1) N(1) Y
C(2) H(2) Z C(2) C(3) Y
C(3) H(3) Z C(3) C(2) Y
C(4) H(4) Z C(4) C(5) Y
C(5) N(1) Z C(5) C(4) Y
C(6) N(2) Z C(6) C(7) Y
C(7) H(7) Z C(7) C(8) Y
C(8) CL(3A) Z C(8) C(9) Y
C(9) H(9) Z C(9) C(10) Y
C(10) N(2) Z C(10) C(9) Y
C(11) N(3) Z C(11) C(12) Y
C(12) H(12) Z C(12) C(11) Y
C(13) H(13) Z C(13) C(14) Y
C(14) H(14) Z C(14) C(13) Y
C(15) H(15) Z C(15) N(3) Y
H(1) C(1) Z H(1) N(1) Y
H(2) C(2) Z H(2) C(3) Y
H(3) C(3) Z H(3) C(2) Y
H(4) C(4) Z H(4) C(5) Y
H(7) C(7) Z H(7) C(8) Y
H(9) C(9) Z H(9) C(10) Y
H(12) C(12) Z H(12) C(11) Y
H(13) C(13) Z H(13) C(14) Y
H(14) C(14) Z H(14) C(13) Y
H(15) C(15) Z H(15) N(3) Y

loop_
_atom_rho_multipole_atom_label
_atom_rho_multipole_coeff_Pv
_atom_rho_multipole_coeff_P00
_atom_rho_multipole_coeff_P11
_atom_rho_multipole_coeff_P1-1
_atom_rho_multipole_coeff_P10
_atom_rho_multipole_coeff_P20
_atom_rho_multipole_coeff_P21
_atom_rho_multipole_coeff_P2-1
_atom_rho_multipole_coeff_P22
_atom_rho_multipole_coeff_P2-2
_atom_rho_multipole_coeff_P30
_atom_rho_multipole_coeff_P31
_atom_rho_multipole_coeff_P3-1
_atom_rho_multipole_coeff_P32
_atom_rho_multipole_coeff_P3-2
_atom_rho_multipole_coeff_P33
_atom_rho_multipole_coeff_P3-3
_atom_rho_multipole_coeff_P40
_atom_rho_multipole_coeff_P41
_atom_rho_multipole_coeff_P4-1
_atom_rho_multipole_coeff_P42
_atom_rho_multipole_coeff_P4-2
_atom_rho_multipole_coeff_P43
_atom_rho_multipole_coeff_P4-3
_atom_rho_multipole_coeff_P44
_atom_rho_multipole_coeff_P4-4
_atom_rho_multipole_kappa
_atom_rho_multipole_kappa_prime0
_atom_rho_multipole_kappa_prime1
_atom_rho_multipole_kappa_prime2
_atom_rho_multipole_kappa_prime3
_atom_rho_multipole_kappa_prime4
_atom_rho_multipole_radial_slater_n0
_atom_rho_multipole_radial_slater_zeta0
_atom_rho_multipole_radial_slater_n1
_atom_rho_multipole_radial_slater_zeta1
_atom_rho_multipole_radial_slater_n2
_atom_rho_multipole_radial_slater_zeta2
_atom_rho_multipole_radial_slater_n3
_atom_rho_multipole_radial_slater_zeta3
_atom_rho_multipole_radial_slater_n4
_atom_rho_multipole_radial_slater_zeta4
CO(1A) 6.174(10) 0 -0.017(3) 0.038(3) 0.008(3) 0.055(4) 0.059(4) 0.089(4) 0.029(4) 0.064(4) -0.017(2) 0.013(2) -0.003(2) -0.002(2) 0.004(2) 0.008(2) -0.015(2) -0.181(3) -0.054(3) -0.167(3) -0.078(3) 0.132(3) 0.115(3) 0.305(3) -0.103(3) 0.147(3) 1.11241 1 1 1 1 1 4 7.9036 4 7.9036 4 7.9036 4 7.9036 4 7.9036
CO(1B) 18 0 0 0 0 0 0 0 0 0 0 0 0 0 0 0 0 0 0 0 0 0 0 0 0 0 0.987072 1 1 1 1 1 4 7.9036 4 7.9036 4 7.9036 4 7.9036 4 7.9036
CL(1A) 5.70(6) 0 0.017(8) 0.050(8) -0.008(8) -0.010(6) 0.029(6) -0.038(6) 0.047(6) -0.043(6) 0.011(5) 0.000(4) 0.001(4) 0.011(4) -0.002(4) -0.003(4) -0.004(4) 0.008(5) 0.002(4) 0.013(4) -0.060(4) -0.058(4) -0.059(4) -0.034(4) -0.025(4) -0.009(4) 1.016712 1.14689 1.14689 1.14689 1.14689 1.14689 4 4.2587714285714 4 4.2587714285714 4 4.2587714285714 4 4.2587714285714 4 4.2587714285714
CL(1B) 10 0 0 0 0 0 0 0 0 0 0 0 0 0 0 0 0 0 0 0 0 0 0 0 0 0 0.999591 1 1 1 1 1 4 4.2587714285714 4 4.2587714285714 4 4.2587714285714 4 4.2587714285714 4 4.2587714285714
CL(2A) 5.98(7) 0 -0.019(9) 0.039(9) 0.003(8) -0.012(7) 0.022(6) 0.061(6) -0.025(6) -0.005(6) 0.013(5) 0.001(5) -0.023(5) -0.008(5) 0.010(5) 0.017(5) 0.005(5) -0.034(5) 0.040(5) 0.032(5) -0.031(5) 0.059(5) -0.009(5) -0.009(5) 0.030(5) 0.001(4) 1.016712 1.14689 1.14689 1.14689 1.14689 1.14689 4 4.2587714285714 4 4.2587714285714 4 4.2587714285714 4 4.2587714285714 4 4.2587714285714
CL(2B) 10 0 0 0 0 0 0 0 0 0 0 0 0 0 0 0 0 0 0 0 0 0 0 0 0 0 0.999591 1 1 1 1 1 4 4.2587714285714 4 4.2587714285714 4 4.2587714285714 4 4.2587714285714 4 4.2587714285714
CL(3A) 7.12(7) 0 0.016(11) -0.005(11) -0.077(11) -0.150(8) -0.034(7) 0.102(7) 0.002(7) -0.010(7) 0.082(6) 0.004(5) 0.011(5) 0.001(5) -0.001(6) 0.002(6) 0.002(5) -0.039(6) -0.002(5) 0.004(5) -0.023(5) -0.077(5) 0.025(5) 0.005(5) 0.048(6) -0.022(5) 1.014123 1.078877 1.078877 1.078877 1.078877 1.078877 4 4.2587714285714 4 4.2587714285714 4 4.2587714285714 4 4.2587714285714 4 4.2587714285714
CL(3B) 10 0 0 0 0 0 0 0 0 0 0 0 0 0 0 0 0 0 0 0 0 0 0 0 0 0 0.999591 1 1 1 1 1 4 4.2587714285714 4 4.2587714285714 4 4.2587714285714 4 4.2587714285714 4 4.2587714285714
N(1) 4.78(3) 0 0.038(7) 0.028(7) 0.099(7) 0.111(5) -0.035(5) -0.005(5) -0.040(5) 0.034(5) 0.073(6) -0.003(6) -0.038(6) 0.078(6) -0.003(6) -0.014(6) 0.019(6) -0.014(8) -0.005(7) 0.027(7) -0.040(7) -0.005(7) 0.035(7) -0.031(7) -0.021(7) 0.001(7) 1.009013 0.997883 0.997883 0.997883 0.997883 0.997883 2 3.83936 2 3.83936 2 3.83936 3 3.83936 4 3.83936
N(2) 4.93(3) 0 -0.025(6) 0.005(7) 0.103(6) 0.062(5) -0.053(5) 0.034(5) -0.058(5) -0.012(5) 0.080(6) 0.007(5) 0.007(6) 0.080(6) -0.001(6) -0.013(6) -0.037(6) -0.029(7) 0.019(7) -0.023(7) -0.017(7) -0.027(7) 0.025(7) 0.023(7) 0.024(7) -0.017(7) 1.009013 0.997883 0.997883 0.997883 0.997883 0.997883 2 3.83936 2 3.83936 2 3.83936 3 3.83936 4 3.83936
N(3) 5.06(3) 0 -0.004(7) -0.011(7) 0.102(7) 0.089(5) 0.022(5) 0.009(5) -0.076(5) 0.000(5) 0.098(6) 0.005(5) -0.036(6) 0.081(6) -0.024(6) 0.003(6) -0.014(6) -0.008(7) 0.026(7) 0.000(7) -0.030(7) 0.014(7) 0.013(7) -0.029(7) 0.004(7) 0.010(7) 1.009013 0.997883 0.997883 0.997883 0.997883 0.997883 2 3.83936 2 3.83936 2 3.83936 3 3.83936 4 3.83936
C(1) 4.56(7) 0 0.002(12) -0.026(12) -0.039(12) -0.132(8) 0.053(8) 0.007(8) 0.003(8) 0.042(8) -0.019(10) -0.048(9) -0.033(9) -0.021(9) -0.010(9) 0.302(10) 0.014(9) 0.029(13) -0.027(11) 0.014(11) 0.024(12) 0.021(12) 0.020(11) 0.063(12) 0.004(12) 0.080(12) 0.995092 0.983122 0.983122 0.983122 0.983122 0.983122 2 3.1762 2 3.1762 2 3.1762 3 3.1762 4 3.1762
C(2) 4.62(7) 0 -0.073(12) 0.039(13) -0.044(12) 0.056(9) 0.015(8) 0.012(8) -0.141(8) -0.031(8) 0.243(10) -0.011(9) 0.006(10) 0.126(10) 0.029(9) 0.002(10) 0.033(9) 0.077(13) -0.036(11) -0.007(13) 0.021(12) 0.021(12) 0.007(12) -0.085(13) 0.021(12) -0.000(11) 0.995092 0.983122 0.983122 0.983122 0.983122 0.983122 2 3.1762 2 3.1762 2 3.1762 3 3.1762 4 3.1762
C(3) 4.76(8) 0 0.065(12) 0.010(13) -0.030(12) 0.085(9) -0.036(8) -0.023(8) -0.146(8) -0.039(8) 0.262(10) 0.001(9) 0.024(10) 0.135(10) 0.017(10) -0.018(9) -0.034(9) 0.031(13) -0.023(11) 0.038(13) -0.068(12) -0.001(12) -0.045(12) -0.028(13) -0.005(12) 0.028(11) 0.995092 0.983122 0.983122 0.983122 0.983122 0.983122 2 3.1762 2 3.1762 2 3.1762 3 3.1762 4 3.1762
C(4) 4.56(7) 0 -0.025(11) -0.008(13) 0.033(12) 0.092(8) -0.021(7) 0.012(8) -0.155(8) -0.009(8) 0.216(10) 0.003(8) -0.003(9) 0.130(9) 0.023(9) -0.007(9) 0.021(9) 0.010(13) -0.012(11) 0.003(12) 0.014(12) 0.027(12) 0.044(11) -0.041(12) 0.048(11) -0.018(11) 0.995092 0.983122 0.983122 0.983122 0.983122 0.983122 2 3.1762 2 3.1762 2 3.1762 3 3.1762 4 3.1762
C(5) 4.47(7) 0 -0.014(11) 0.042(12) -0.019(12) 0.072(8) 0.018(7) -0.065(8) -0.121(7) -0.018(8) 0.269(10) -0.007(9) 0.009(10) 0.142(9) -0.008(9) 0.001(8) 0.039(9) 0.008(13) 0.038(11) 0.026(13) 0.034(12) -0.003(12) -0.019(11) -0.031(12) 0.072(11) -0.005(10) 0.995092 0.983122 0.983122 0.983122 0.983122 0.983122 2 3.1762 2 3.1762 2 3.1762 3 3.1762 4 3.1762
C(6) 4.43(7) 0 -0.016(11) 0.057(12) -0.010(11) 0.121(8) -0.002(7) -0.022(8) -0.129(7) 0.021(7) 0.229(10) -0.031(9) 0.039(10) 0.159(9) -0.016(9) -0.002(9) 0.049(9) 0.064(13) -0.031(11) -0.024(13) -0.014(12) 0.049(12) -0.056(11) -0.043(11) -0.013(11) -0.010(10) 0.995092 0.983122 0.983122 0.983122 0.983122 0.983122 2 3.1762 2 3.1762 2 3.1762 3 3.1762 4 3.1762
C(7) 4.57(7) 0 0.007(11) -0.027(12) -0.023(12) 0.131(8) -0.031(8) 0.005(8) -0.108(8) -0.000(8) 0.259(10) -0.013(9) 0.026(10) 0.162(9) -0.020(9) -0.012(9) -0.006(9) 0.044(13) -0.007(11) 0.004(12) -0.028(12) -0.018(12) 0.006(11) 0.059(12) -0.004(11) -0.019(11) 0.995092 0.983122 0.983122 0.983122 0.983122 0.983122 2 3.1762 2 3.1762 2 3.1762 3 3.1762 4 3.1762
C(8) 4.39(7) 0 0.025(11) 0.022(12) -0.128(11) -0.054(8) -0.011(7) -0.061(8) -0.163(8) 0.035(8) 0.258(10) 0.027(8) 0.026(9) 0.113(9) -0.011(9) -0.007(9) -0.005(9) 0.023(13) -0.004(11) -0.026(12) -0.001(12) 0.048(12) 0.022(12) -0.008(12) 0.062(12) -0.011(11) 0.995092 0.983122 0.983122 0.983122 0.983122 0.983122 2 3.1762 2 3.1762 2 3.1762 3 3.1762 4 3.1762
C(9) 4.57(8) 0 0.009(11) 0.026(13) 0.007(13) 0.058(8) -0.011(8) 0.050(8) -0.136(8) 0.031(8) 0.260(10) -0.017(9) -0.016(10) 0.099(10) 0.007(9) -0.010(9) -0.000(9) 0.082(13) -0.002(11) -0.048(12) -0.005(12) 0.003(12) -0.031(11) 0.009(12) 0.004(11) 0.011(11) 0.995092 0.983122 0.983122 0.983122 0.983122 0.983122 2 3.1762 2 3.1762 2 3.1762 3 3.1762 4 3.1762
C(10) 4.41(7) 0 -0.018(11) 0.024(13) -0.069(12) 0.022(8) 0.007(7) 0.007(8) -0.156(8) -0.051(8) 0.254(10) 0.011(9) 0.026(10) 0.156(9) -0.020(9) -0.017(9) 0.012(9) 0.104(14) 0.026(11) 0.026(13) 0.022(12) 0.002(12) -0.009(11) -0.046(12) 0.021(11) 0.025(10) 0.995092 0.983122 0.983122 0.983122 0.983122 0.983122 2 3.1762 2 3.1762 2 3.1762 3 3.1762 4 3.1762
C(11) 4.70(7) 0 -0.008(11) 0.036(12) -0.005(12) 0.060(8) -0.012(7) 0.008(8) -0.142(8) -0.011(7) 0.218(10) -0.002(9) 0.010(10) 0.165(9) 0.005(9) -0.007(9) 0.026(9) 0.026(13) 0.067(11) 0.007(13) -0.010(12) -0.004(12) 0.038(11) 0.012(12) 0.019(11) 0.003(11) 0.995092 0.983122 0.983122 0.983122 0.983122 0.983122 2 3.1762 2 3.1762 2 3.1762 3 3.1762 4 3.1762
C(12) 4.41(7) 0 0.018(11) -0.052(13) -0.016(13) 0.066(9) 0.014(8) 0.057(8) -0.178(8) -0.005(8) 0.248(11) 0.013(9) -0.018(10) 0.117(10) 0.015(9) 0.017(10) -0.001(9) -0.008(13) -0.035(11) 0.003(13) 0.000(12) 0.011(12) -0.084(12) 0.031(12) 0.014(12) -0.015(11) 0.995092 0.983122 0.983122 0.983122 0.983122 0.983122 2 3.1762 2 3.1762 2 3.1762 3 3.1762 4 3.1762
C(13) 4.96(8) 0 0.034(12) -0.022(14) 0.017(13) 0.085(9) -0.013(8) 0.016(8) -0.193(8) 0.047(9) 0.231(11) -0.023(9) -0.000(10) 0.086(10) 0.012(10) -0.003(10) 0.003(10) 0.074(13) -0.065(11) -0.006(13) -0.006(13) -0.024(12) -0.065(12) -0.009(13) -0.019(12) -0.023(12) 0.995092 0.983122 0.983122 0.983122 0.983122 0.983122 2 3.1762 2 3.1762 2 3.1762 3 3.1762 4 3.1762
C(14) 4.79(8) 0 -0.014(12) 0.021(13) -0.050(13) 0.100(9) 0.012(8) -0.015(9) -0.158(8) -0.014(8) 0.265(11) -0.009(9) -0.001(10) 0.142(10) -0.001(10) 0.021(9) 0.002(10) 0.002(13) -0.048(11) -0.021(13) -0.008(13) -0.008(12) -0.039(12) -0.035(13) 0.028(12) -0.009(12) 0.995092 0.983122 0.983122 0.983122 0.983122 0.983122 2 3.1762 2 3.1762 2 3.1762 3 3.1762 4 3.1762
C(15) 4.51(7) 0 0.000(11) -0.046(12) -0.024(13) 0.084(9) 0.015(7) -0.003(8) -0.162(8) 0.006(8) 0.268(10) -0.010(9) 0.011(10) 0.156(9) 0.004(9) 0.028(9) -0.020(9) -0.002(13) -0.050(11) 0.089(12) -0.029(12) -0.053(12) -0.063(12) 0.007(12) 0.014(11) -0.045(11) 0.995092 0.983122 0.983122 0.983122 0.983122 0.983122 2 3.1762 2 3.1762 2 3.1762 3 3.1762 4 3.1762
H(1) 0.644(12) 0 0 0 0.124(8) -0.011(13) 0 0 0 0 0 0 0 0 0 0 0 0 0 0 0 0 0 0 0 0 1.2 1.2 1.2 1.2 1.2 1.2 0 2 1 2 2 2 3 2 4 2
H(2) 0.657(12) 0 0 0 0.118(9) -0.019(12) 0 0 0 0 0 0 0 0 0 0 0 0 0 0 0 0 0 0 0 0 1.2 1.2 1.2 1.2 1.2 1.2 0 2 1 2 2 2 3 2 4 2
H(3) 0.643(12) 0 0 0 0.121(8) -0.023(12) 0 0 0 0 0 0 0 0 0 0 0 0 0 0 0 0 0 0 0 0 1.2 1.2 1.2 1.2 1.2 1.2 0 2 1 2 2 2 3 2 4 2
H(4) 0.688(11) 0 0 0 0.114(8) -0.039(12) 0 0 0 0 0 0 0 0 0 0 0 0 0 0 0 0 0 0 0 0 1.2 1.2 1.2 1.2 1.2 1.2 0 2 1 2 2 2 3 2 4 2
H(7) 0.646(11) 0 0 0 0.110(8) -0.046(12) 0 0 0 0 0 0 0 0 0 0 0 0 0 0 0 0 0 0 0 0 1.2 1.2 1.2 1.2 1.2 1.2 0 2 1 2 2 2 3 2 4 2
H(9) 0.6463 0 0 0 0.1103 -0.0463 0 0 0 0 0 0 0 0 0 0 0 0 0 0 0 0 0 0 0 0 1.2 1.2 1.2 1.2 1.2 1.2 0 2 1 2 2 2 3 2 4 2
H(12) 0.6883 0 0 0 0.1137 -0.0386 0 0 0 0 0 0 0 0 0 0 0 0 0 0 0 0 0 0 0 0 1.2 1.2 1.2 1.2 1.2 1.2 0 2 1 2 2 2 3 2 4 2
H(13) 0.6433 0 0 0 0.1211 -0.023 0 0 0 0 0 0 0 0 0 0 0 0 0 0 0 0 0 0 0 0 1.2 1.2 1.2 1.2 1.2 1.2 0 2 1 2 2 2 3 2 4 2
H(14) 0.6565 0 0 0 0.1183 -0.0193 0 0 0 0 0 0 0 0 0 0 0 0 0 0 0 0 0 0 0 0 1.2 1.2 1.2 1.2 1.2 1.2 0 2 1 2 2 2 3 2 4 2
H(15) 0.6443 0 0 0 0.1239 -0.0114 0 0 0 0 0 0 0 0 0 0 0 0 0 0 0 0 0 0 0 0 1.2 1.2 1.2 1.2 1.2 1.2 0 2 1 2 2 2 3 2 4 2

loop_
_atom_site_aniso_label
_atom_site_aniso_U_11
_atom_site_aniso_U_22
_atom_site_aniso_U_33
_atom_site_aniso_U_12
_atom_site_aniso_U_13
_atom_site_aniso_U_23
CO(1A) 0.005838(4) 0.005949(4) 0.004010(4) -0.000029(2) 0.000439(3) -0.000004(2)
CO(1B) 0.005838(4) 0.005949(4) 0.004010(4) -0.000029(2) 0.000439(3) -0.000004(2)
CL(1A) 0.006860(6) 0.006902(6) 0.005704(6) 0.000728(4) 0.001182(4) 0.000273(3)
CL(1B) 0.006860(6) 0.006902(6) 0.005704(6) 0.000728(4) 0.001182(4) 0.000273(3)
CL(2A) 0.008379(7) 0.009845(7) 0.005437(6) 0.000265(4) 0.001979(4) -0.000595(4)
CL(2B) 0.008379(7) 0.009845(7) 0.005437(6) 0.000265(4) 0.001979(4) -0.000595(4)
CL(3A) 0.011055(8) 0.012737(8) 0.004069(6) -0.000213(5) 0.001357(4) -0.000246(4)
CL(3B) 0.011055(8) 0.012737(8) 0.004069(6) -0.000213(5) 0.001357(4) -0.000246(4)
N(1) 0.007948(16) 0.006912(15) 0.004628(13) -0.001489(13) 0.000455(11) -0.000299(11)
N(2) 0.006844(14) 0.006565(14) 0.004464(13) -0.001008(12) 0.000120(10) -0.000204(10)
N(3) 0.006561(15) 0.007472(15) 0.006054(14) -0.001090(12) 0.000586(11) -0.000273(11)
C(1) 0.01027(2) 0.008875(19) 0.005206(16) -0.002364(17) 0.000217(14) -0.000602(13)
C(2) 0.01031(2) 0.00983(2) 0.006795(19) -0.003061(18) -0.000369(15) -0.001005(15)
C(3) 0.00893(2) 0.00966(2) 0.00809(2) -0.003206(17) 0.000571(15) -0.000542(15)
C(4) 0.008103(19) 0.00884(2) 0.006606(18) -0.002182(16) 0.001337(14) -0.000138(14)
C(5) 0.006414(16) 0.006584(16) 0.004882(15) -0.000650(13) 0.000491(12) -0.000156(12)
C(6) 0.006759(16) 0.006535(16) 0.004503(15) -0.000419(13) 0.000492(12) -0.000149(11)
C(7) 0.008450(19) 0.008377(19) 0.004881(16) -0.000602(15) 0.001087(13) -0.000074(12)
C(8) 0.008354(19) 0.008320(19) 0.004564(16) 0.000428(15) 0.000806(13) -0.000318(12)
C(9) 0.00869(2) 0.008494(19) 0.004948(17) -0.000558(15) 0.000176(14) -0.000864(13)
C(10) 0.006909(17) 0.006554(17) 0.004874(15) -0.000345(13) 0.000011(12) -0.000499(12)
C(11) 0.006439(17) 0.006475(17) 0.006154(16) -0.000448(13) -0.000082(12) -0.000625(12)
C(12) 0.007722(19) 0.008019(19) 0.008177(19) -0.001009(15) -0.000795(15) -0.001366(14)
C(13) 0.007368(19) 0.00806(2) 0.01152(2) -0.001322(16) -0.000164(16) -0.001282(17)
C(14) 0.00769(2) 0.00869(2) 0.01155(2) -0.001703(17) 0.001450(17) 0.000086(17)
C(15) 0.007655(19) 0.00883(2) 0.008189(19) -0.001373(16) 0.001489(15) 0.000261(15)

loop_
_atom_site_label
_atom_site_fract_x
_atom_site_fract_y
_atom_site_fract_z
_atom_site_occupancy
_atom_site_symmetry_multiplicity
_atom_site_U_iso_or_equiv
CO(1A) 0.2824720(13) 0.6089600(14) 0.3761530(7) 1 4 0.005
CO(1B) 0.2824720(13) 0.6089600(14) 0.3761530(7) 1 4 0.005
CL(1A) 0.118488(2) 0.797772(2) 0.3788420(11) 1 4 0.006
CL(1B) 0.118488(2) 0.797772(2) 0.3788420(11) 1 4 0.006
CL(2A) 0.347770(2) 0.569281(2) 0.2573960(11) 1 4 0.008
CL(2B) 0.347770(2) 0.569281(2) 0.2573960(11) 1 4 0.008
CL(3A) 0.266041(3) 0.494304(3) 0.7444630(11) 1 4 0.009
CL(3B) 0.266041(3) 0.494304(3) 0.7444630(11) 1 4 0.009
N(1) 0.153196(7) 0.415075(7) 0.376477(3) 1 4 0.007
N(2) 0.293552(7) 0.555242(7) 0.493372(3) 1 4 0.006
N(3) 0.459780(7) 0.727783(8) 0.433908(4) 1 4 0.007
C(1) 0.090902(9) 0.342124(9) 0.312918(4) 1 4 0.008
C(2) -0.002143(9) 0.224728(10) 0.316709(5) 1 4 0.009
C(3) -0.031777(9) 0.182725(10) 0.389166(5) 1 4 0.009
C(4) 0.031938(8) 0.258576(9) 0.455695(4) 1 4 0.008
C(5) 0.124124(7) 0.374019(8) 0.447083(4) 1 4 0.006
C(6) 0.203395(7) 0.456192(8) 0.513875(4) 1 4 0.006
C(7) 0.191554(8) 0.433041(9) 0.592048(4) 1 4 0.007
C(8) 0.278607(8) 0.516276(9) 0.647655(4) 1 4 0.007
C(9) 0.374904(9) 0.617260(9) 0.626379(4) 1 4 0.007
C(10) 0.379062(7) 0.632970(8) 0.546898(4) 1 4 0.006
C(11) 0.475797(7) 0.731259(8) 0.512821(4) 1 4 0.006
C(12) 0.575972(8) 0.819965(9) 0.557306(5) 1 4 0.008
C(13) 0.661262(9) 0.909314(10) 0.519282(6) 1 4 0.009
C(14) 0.643797(9) 0.905768(10) 0.438125(6) 1 4 0.009
C(15) 0.542141(8) 0.812997(9) 0.397571(5) 1 4 0.008
H(1) 0.113569 0.37539 0.256657 1 4 0.010273(11)
H(2) -0.050244 0.167668 0.264485 1 4 0.011413(11)
H(3) -0.103385 0.09236 0.393981 1 4 0.011155(11)
H(4) 0.010197 0.228456 0.512592 1 4 0.009787(10)
H(7) 0.118075 0.354094 0.60866 1 4 0.009059(10)
H(9) 0.443116 0.680495 0.669535 1 4 0.009361(11)
H(12) 0.587442 0.819754 0.620098 1 4 0.010241(11)
H(13) 0.739337 0.979754 0.552132 1 4 0.011378(11)
H(14) 0.707972 0.973839 0.407131 1 4 0.011595(12)
H(15) 0.529402 0.809888 0.33476 1 4 0.010239(11)

loop_
_geom_angle_atom_site_label_1
_geom_angle_atom_site_label_2
_geom_angle_atom_site_label_3
_geom_angle
_geom_angle_site_symmetry_1
_geom_angle_site_symmetry_2
_geom_angle_site_symmetry_3
_geom_angle_publ_flag
C(1) N(1) C(5) 118.81314453602 1_555 1_555 1_555 yes
C(6) N(2) C(10) 121.45945766731 1_555 1_555 1_555 yes
C(11) N(3) C(15) 118.99473292213 1_555 1_555 1_555 yes
N(1) C(1) C(2) 122.48245435857 1_555 1_555 1_555 yes
N(1) C(1) H(1) 118.77964632259 1_555 1_555 1_555 yes
C(2) C(1) H(1) 118.73790018006 1_555 1_555 1_555 yes
C(1) C(2) C(3) 118.6240882023 1_555 1_555 1_555 yes
C(1) C(2) H(2) 120.76154348834 1_555 1_555 1_555 yes
C(3) C(2) H(2) 120.61435790825 1_555 1_555 1_555 yes
C(2) C(3) C(4) 119.35168939418 1_555 1_555 1_555 yes
C(2) C(3) H(3) 120.35376200317 1_555 1_555 1_555 yes
C(4) C(3) H(3) 120.29454948547 1_555 1_555 1_555 yes
C(3) C(4) C(5) 118.55617747805 1_555 1_555 1_555 yes
C(3) C(4) H(4) 120.74757947642 1_555 1_555 1_555 yes
C(5) C(4) H(4) 120.69623963489 1_555 1_555 1_555 yes
N(1) C(5) C(4) 122.17046978198 1_555 1_555 1_555 yes
N(1) C(5) C(6) 114.60327449022 1_555 1_555 1_555 yes
C(4) C(5) C(6) 123.15392283733 1_555 1_555 1_555 yes
N(2) C(6) C(5) 113.69386526285 1_555 1_555 1_555 yes
N(2) C(6) C(7) 121.28577835823 1_555 1_555 1_555 yes
C(5) C(6) C(7) 124.99495514462 1_555 1_555 1_555 yes
C(6) C(7) C(8) 117.2182695438 1_555 1_555 1_555 yes
C(6) C(7) H(7) 121.38980299436 1_555 1_555 1_555 yes
C(8) C(7) H(7) 121.39192421742 1_555 1_555 1_555 yes
CL(3A) C(8) C(7) 119.01352507282 1_555 1_555 1_555 yes
CL(3A) C(8) C(9) 119.47119349365 1_555 1_555 1_555 yes
CL(3B) C(8) C(7) 119.01352507282 1_555 1_555 1_555 yes
CL(3B) C(8) C(9) 119.47119349365 1_555 1_555 1_555 yes
C(7) C(8) C(9) 121.51447921845 1_555 1_555 1_555 yes
C(8) C(9) C(10) 117.15484373893 1_555 1_555 1_555 yes
C(8) C(9) H(9) 121.42220469261 1_555 1_555 1_555 yes
C(10) C(9) H(9) 121.42293889505 1_555 1_555 1_555 yes
N(2) C(10) C(9) 121.33269830231 1_555 1_555 1_555 yes
N(2) C(10) C(11) 113.35859787473 1_555 1_555 1_555 yes
C(9) C(10) C(11) 125.30130314223 1_555 1_555 1_555 yes
N(3) C(11) C(10) 114.46486622409 1_555 1_555 1_555 yes
N(3) C(11) C(12) 122.00521146472 1_555 1_555 1_555 yes
C(10) C(11) C(12) 123.529070226 1_555 1_555 1_555 yes
C(11) C(12) C(13) 118.90076156841 1_555 1_555 1_555 yes
C(11) C(12) H(12) 120.58609459539 1_555 1_555 1_555 yes
C(13) C(12) H(12) 120.51312223507 1_555 1_555 1_555 yes
C(12) C(13) C(14) 118.79429730468 1_555 1_555 1_555 yes
C(12) C(13) H(13) 120.6113303203 1_555 1_555 1_555 yes
C(14) C(13) H(13) 120.59435461897 1_555 1_555 1_555 yes
C(13) C(14) C(15) 119.03436763219 1_555 1_555 1_555 yes
C(13) C(14) H(14) 120.46155648805 1_555 1_555 1_555 yes
C(15) C(14) H(14) 120.50407670263 1_555 1_555 1_555 yes
N(3) C(15) C(14) 122.26568429874 1_555 1_555 1_555 yes
N(3) C(15) H(15) 118.8928671931 1_555 1_555 1_555 yes
C(14) C(15) H(15) 118.84143220977 1_555 1_555 1_555 yes

loop_
_geom_bond_atom_site_label_1
_geom_bond_atom_site_label_2
_geom_bond_distance
_geom_bond_site_symmetry_1
_geom_bond_site_symmetry_2
_geom_bond_publ_flag
CO(1A) CL(1A) 2.33944(2) 1_555 1_555 yes
CO(1A) CL(1B) 2.33944(2) 1_555 1_555 yes
CO(1A) CL(2A) 2.29571(2) 1_555 1_555 yes
CO(1A) CL(2B) 2.29571(2) 1_555 1_555 yes
CO(1A) N(1) 2.14610(6) 1_555 1_555 yes
CO(1A) N(2) 2.08573(6) 1_555 1_555 yes
CO(1A) N(3) 2.15222(6) 1_555 1_555 yes
CO(1A) C(5) 2.99557(7) 1_555 1_555 yes
CO(1A) C(6) 2.97324(7) 1_555 1_555 yes
CO(1A) C(10) 2.98484(7) 1_555 1_555 yes
CO(1B) CL(1A) 2.33944(2) 1_555 1_555 yes
CO(1B) CL(1B) 2.33944(2) 1_555 1_555 yes
CO(1B) CL(2A) 2.29571(2) 1_555 1_555 yes
CO(1B) CL(2B) 2.29571(2) 1_555 1_555 yes
CO(1B) N(1) 2.14610(6) 1_555 1_555 yes
CO(1B) N(2) 2.08573(6) 1_555 1_555 yes
CO(1B) N(3) 2.15222(6) 1_555 1_555 yes
CO(1B) C(5) 2.99557(7) 1_555 1_555 yes
CO(1B) C(6) 2.97324(7) 1_555 1_555 yes
CO(1B) C(10) 2.98484(7) 1_555 1_555 yes
CL(1A) H(2) 2.738215(19) 1_555 2_555 yes
CL(1A) H(4) 2.459026(19) 1_555 3_566 yes
CL(1A) H(7) 2.74047(2) 1_555 3_566 yes
CL(1A) H(13) 2.60498(2) 1_555 3_676 yes
CL(1B) H(2) 2.738215(19) 1_555 2_555 yes
CL(1B) H(4) 2.459026(19) 1_555 3_566 yes
CL(1B) H(7) 2.74047(2) 1_555 3_566 yes
CL(1B) H(13) 2.60498(2) 1_555 3_676 yes
CL(2A) H(1) 2.88543(2) 1_555 1_555 yes
CL(2A) H(9) 2.94166(2) 1_555 4_564 yes
CL(2A) H(14) 2.95806(2) 1_555 2_645 yes
CL(2A) H(15) 2.97203(2) 1_555 1_555 yes
CL(2B) H(1) 2.88543(2) 1_555 1_555 yes
CL(2B) H(9) 2.94166(2) 1_555 4_564 yes
CL(2B) H(14) 2.95806(2) 1_555 2_645 yes
CL(2B) H(15) 2.97203(2) 1_555 1_555 yes
CL(3A) C(7) 2.69721(7) 1_555 1_555 yes
CL(3A) C(8) 1.72484(7) 1_555 1_555 yes
CL(3A) C(9) 2.70548(8) 1_555 1_555 yes
CL(3A) H(7) 2.86045(2) 1_555 1_555 yes
CL(3A) H(9) 2.87381(2) 1_555 1_555 yes
CL(3A) H(12) 2.99631(2) 1_555 2_646 yes
CL(3B) C(7) 2.69721(7) 1_555 1_555 yes
CL(3B) C(8) 1.72484(7) 1_555 1_555 yes
CL(3B) C(9) 2.70548(8) 1_555 1_555 yes
CL(3B) H(7) 2.86045(2) 1_555 1_555 yes
CL(3B) H(9) 2.87381(2) 1_555 1_555 yes
CL(3B) H(12) 2.99631(2) 1_555 2_646 yes
N(1) N(2) 2.59204(8) 1_555 1_555 yes
N(1) C(1) 1.34451(9) 1_555 1_555 yes
N(1) C(2) 2.40596(10) 1_555 1_555 yes
N(1) C(3) 2.79127(10) 1_555 1_555 yes
N(1) C(4) 2.41287(10) 1_555 1_555 yes
N(1) C(5) 1.35967(9) 1_555 1_555 yes
N(1) C(6) 2.39598(9) 1_555 1_555 yes
N(2) N(3) 2.58560(9) 1_555 1_555 yes
N(2) C(5) 2.36945(9) 1_555 1_555 yes
N(2) C(6) 1.34226(9) 1_555 1_555 yes
N(2) C(7) 2.39292(9) 1_555 1_555 yes
N(2) C(8) 2.74191(9) 1_555 1_555 yes
N(2) C(9) 2.39381(9) 1_555 1_555 yes
N(2) C(10) 1.34462(9) 1_555 1_555 yes
N(2) C(11) 2.36906(9) 1_555 1_555 yes
N(3) C(10) 2.39704(9) 1_555 1_555 yes
N(3) C(11) 1.36054(9) 1_555 1_555 yes
N(3) C(12) 2.41321(10) 1_555 1_555 yes
N(3) C(13) 2.79790(10) 1_555 1_555 yes
N(3) C(14) 2.40343(10) 1_555 1_555 yes
N(3) C(15) 1.34423(10) 1_555 1_555 yes
C(1) C(2) 1.39980(12) 1_555 1_555 yes
C(1) C(3) 2.40281(12) 1_555 1_555 yes
C(1) C(4) 2.75135(11) 1_555 1_555 yes
C(1) C(5) 2.32777(10) 1_555 1_555 yes
C(1) H(1) 1.08299(8) 1_555 1_555 yes
C(2) C(3) 1.39430(12) 1_555 1_555 yes
C(2) C(4) 2.41238(11) 1_555 1_555 yes
C(2) C(5) 2.75160(10) 1_555 1_555 yes
C(2) H(2) 1.08301(8) 1_555 1_555 yes
C(3) C(4) 1.40045(11) 1_555 1_555 yes
C(3) C(5) 2.40464(10) 1_555 1_555 yes
C(3) H(3) 1.08300(8) 1_555 1_555 yes
C(4) C(5) 1.39675(10) 1_555 1_555 yes
C(4) C(6) 2.53592(10) 1_555 1_555 yes
C(4) H(4) 1.08299(7) 1_555 1_555 yes
C(5) C(6) 1.48635(9) 1_555 1_555 yes
C(5) C(7) 2.56314(9) 1_555 1_555 yes
C(6) C(7) 1.40303(9) 1_555 1_555 yes
C(6) C(8) 2.39227(9) 1_555 1_555 yes
C(6) C(9) 2.77448(10) 1_555 1_555 yes
C(6) C(10) 2.34383(10) 1_555 1_555 yes
C(7) C(8) 1.39943(10) 1_555 1_555 yes
C(7) C(9) 2.44431(11) 1_555 1_555 yes
C(7) C(10) 2.77342(10) 1_555 1_555 yes
C(7) H(7) 1.08300(8) 1_555 1_555 yes
C(8) C(9) 1.40189(11) 1_555 1_555 yes
C(8) C(10) 2.39190(10) 1_555 1_555 yes
C(9) C(10) 1.40108(10) 1_555 1_555 yes
C(9) C(11) 2.56727(11) 1_555 1_555 yes
C(9) H(9) 1.08300(7) 1_555 1_555 yes
C(10) C(11) 1.48891(10) 1_555 1_555 yes
C(10) C(12) 2.54418(11) 1_555 1_555 yes
C(11) C(12) 1.39847(10) 1_555 1_555 yes
C(11) C(13) 2.41131(11) 1_555 1_555 yes
C(11) C(14) 2.75114(11) 1_555 1_555 yes
C(11) C(15) 2.33046(11) 1_555 1_555 yes
C(12) C(13) 1.40151(13) 1_555 1_555 yes
C(12) C(14) 2.41026(13) 1_555 1_555 yes
C(12) C(15) 2.75334(12) 1_555 1_555 yes
C(12) H(12) 1.08300(8) 1_555 1_555 yes
C(13) C(14) 1.39879(14) 1_555 1_555 yes
C(13) C(15) 2.41199(12) 1_555 1_555 yes
C(13) H(13) 1.08300(8) 1_555 1_555 yes
C(14) C(15) 1.40006(12) 1_555 1_555 yes
C(14) H(14) 1.08300(9) 1_555 1_555 yes
C(15) H(15) 1.08300(8) 1_555 1_555 yes
H(1) H(2) 2.4745075012144 1_555 1_555 yes
H(1) H(2) 2.6829864436693 1_555 2_555 yes
H(2) H(3) 2.4931056209153 1_555 1_555 yes
H(3) H(4) 2.5004587467942 1_555 1_555 yes
H(3) H(14) 2.1869967814732 1_555 1_445 yes
H(4) H(7) 2.1479129976527 1_555 1_555 yes
H(9) H(12) 2.1711101657095 1_555 1_555 yes
H(9) H(15) 2.8718392649485 1_555 4_565 yes
H(12) H(13) 2.5028681393621 1_555 1_555 yes
H(13) H(14) 2.4990263044388 1_555 1_555 yes
H(14) H(15) 2.4722720235697 1_555 1_555 yes

loop_
_atom_local_dummy_label
_atom_local_dummy_fract_x
_atom_local_dummy_fract_y
_atom_local_dummy_fract_z
DUM0 0 0 0
